data_1571957
loop_
_publ_author_name
'Kharraz, Haia'
'Alemany, Pere'
'Canadell, Enric'
'Le Gal, Yann'
'Roisnel, Thierry'
'Cui, Hengbo'
'Kim, Kee Hoon'
'Fourmigu&#xe9;, Marc'
'Lorcy, Dominique'

_publ_section_title
;
 Mixed-ligand, radical, gold bis(dithiolene) complexes: from
 single-component conductors to controllable NIR-II absorbers.
;
_journal_issue 29
_journal_name_full 'Chemical science'
_journal_page_first 11604
_journal_page_last 11616
_journal_paper_doi 10.1039/d4sc03238a
_journal_volume 15
_journal_year 2024
_chemical_compound_source 'synthesis as described'
_chemical_formula_moiety 'C11 H9 Au N S6, C16 H36 N'
_chemical_formula_sum 'C27 H45 Au N2 S6'
_chemical_formula_weight 786.97
_chemical_name_common (Bu4N)[Au(bdt)(Et-thiazdt)]
_chemical_name_systematic Tetrabutylammonium,(benzene-1,2-dithiolate)(N-Ethyl-thiazoline-2-one-4,5-dithiolate)aurate
_space_group_crystal_system monoclinic
_space_group_IT_number 14
_space_group_name_Hall '-P 2yn'
_space_group_name_H-M_alt 'P 1 21/n 1'
_atom_sites_solution_hydrogens geom
_atom_sites_solution_primary dual
_audit_update_record
;
2024-04-16 deposited with the CCDC.	2024-06-21 downloaded from the CCDC.
;
_cell_angle_alpha 90
_cell_angle_beta 105.821(4)
_cell_angle_gamma 90
_cell_formula_units_Z 4
_cell_length_a 9.5242(11)
_cell_length_b 22.193(3)
_cell_length_c 16.2006(17)
_cell_measurement_reflns_used 7837
_cell_measurement_temperature 150(2)
_cell_measurement_theta_max 27.4426
_cell_measurement_theta_min 2.2530
_cell_measurement_wavelength 0.710730
_cell_volume 3294.6(7)
_computing_cell_refinement 'APEX3 (Bruker, 2015)'
_computing_data_collection 'Bruker APEX3 (Bruker, 2015)'
_computing_data_reduction 'SAINT (Bruker, 2014)'
_computing_molecular_graphics
;
   'SXGRAPH (L. Farrugia, 1999), Mercury (CSD, 2020)'
;
_computing_publication_material 'CRYSCALC (T. Roisnel, local program, 2023)'
_computing_structure_refinement 'SHELXL-2019_2 (Sheldrick, 2019)'
_computing_structure_solution 'SHELXT 2018_2 (Sheldrick, 2018)'
_diffrn_ambient_temperature 150(2)
_diffrn_detector CMOS-PHOTON70
_diffrn_detector_area_resol_mean 7.39
_diffrn_measured_fraction_theta_full 0.999
_diffrn_measured_fraction_theta_max 0.995
_diffrn_measurement_device_type 'D8 VENTURE Bruker AXS'
_diffrn_measurement_method 'rotation images'
_diffrn_orient_matrix_UB_11 -0.0334441
_diffrn_orient_matrix_UB_12 -0.0282066
_diffrn_orient_matrix_UB_13 0.0389031
_diffrn_orient_matrix_UB_21 0.0486458
_diffrn_orient_matrix_UB_22 -0.0342460
_diffrn_orient_matrix_UB_23 -0.0213962
_diffrn_orient_matrix_UB_31 0.0917845
_diffrn_orient_matrix_UB_32 0.0078725
_diffrn_orient_matrix_UB_33 0.0463119
_diffrn_radiation_monochromator 'multilayer monochromator'
_diffrn_radiation_probe x-ray
_diffrn_radiation_source 'Incoatec microfocus sealed tube'
_diffrn_radiation_type MoK\a
_diffrn_radiation_wavelength 0.71073
_diffrn_reflns_av_R_equivalents 0.0483
_diffrn_reflns_av_unetI/netI 0.0485
_diffrn_reflns_limit_h_max 10
_diffrn_reflns_limit_h_min -12
_diffrn_reflns_limit_k_max 28
_diffrn_reflns_limit_k_min -28
_diffrn_reflns_limit_l_max 19
_diffrn_reflns_limit_l_min -21
_diffrn_reflns_number 25969
_diffrn_reflns_theta_full 25.242
_diffrn_reflns_theta_max 27.502
_diffrn_reflns_theta_min 2.223
_diffrn_source_current 1.00
_diffrn_source_power 50.0
_diffrn_source_voltage 50.00
_exptl_absorpt_coefficient_mu 4.865
_exptl_absorpt_correction_T_max 0.823
_exptl_absorpt_correction_T_min 0.710
_exptl_absorpt_correction_type multi-scan
_exptl_absorpt_process_details
;
  [Sheldrick, G.M. (2014). SADABS Bruker AXS Inc., Madison, Wisconsin, USA]
;
_exptl_crystal_colour brown
_exptl_crystal_density_diffrn 1.587
_exptl_crystal_description prism
_exptl_crystal_F_000 1584
_exptl_crystal_size_max 0.070
_exptl_crystal_size_mid 0.060
_exptl_crystal_size_min 0.040
_refine_diff_density_max 5.992
_refine_diff_density_min -1.941
_refine_diff_density_rms 0.575
_refine_ls_extinction_method none
_refine_ls_goodness_of_fit_ref 1.005
_refine_ls_hydrogen_treatment constr
_refine_ls_matrix_type full
_refine_ls_number_parameters 331
_refine_ls_number_reflns 7559
_refine_ls_number_restraints 0
_refine_ls_restrained_S_all 1.005
_refine_ls_R_factor_all 0.0639
_refine_ls_R_factor_gt 0.0451
_refine_ls_shift/su_max 0.006
_refine_ls_shift/su_mean 0.001
_refine_ls_structure_factor_coef Fsqd
_refine_ls_weighting_details 'w=1/[\s^2^(Fo^2^)+(0.1000P)^2^] where P=(Fo^2^+2Fc^2^)/3'
_refine_ls_weighting_scheme calc
_refine_ls_wR_factor_gt 0.1311
_refine_ls_wR_factor_ref 0.1463
_reflns_number_gt 5912
_reflns_number_total 7559
_reflns_threshold_expression >2sigma(I)
_cod_data_source_file d4sc03238a2.cif
_cod_data_source_block HK270_2
_cod_depositor_comments 'Adding full bibliography for 1571955--1571959.cif.'
_cod_original_sg_symbol_H-M 'P 21/n'
_cod_database_code 1571957

loop_
_space_group_symop_operation_xyz
'x, y, z'
'-x+1/2, y+1/2, -z+1/2'
'-x, -y, -z'
'x-1/2, -y-1/2, z-1/2'

loop_
_atom_site_label
_atom_site_type_symbol
_atom_site_fract_x
_atom_site_fract_y
_atom_site_fract_z
_atom_site_U_iso_or_equiv
_atom_site_adp_type
_atom_site_occupancy
_atom_site_site_symmetry_order
_atom_site_calc_flag
_atom_site_refinement_flags_posn
_atom_site_refinement_flags_adp
_atom_site_refinement_flags_occupancy
_atom_site_disorder_assembly
_atom_site_disorder_group
Au1 Au 0.00947(3) 0.69179(2) 0.66582(2) 0.03151(11) Uani 1 1 d . . . . .
S1 S -0.10784(17) 0.78315(7) 0.63883(10) 0.0342(3) Uani 1 1 d . . . . .
S2 S 0.21980(19) 0.73583(9) 0.65084(11) 0.0425(4) Uani 1 1 d . . . . .
S3 S -0.20032(19) 0.64782(7) 0.68800(10) 0.0352(3) Uani 1 1 d . . . . .
S4 S 0.1370(2) 0.60165(9) 0.68857(13) 0.0522(5) Uani 1 1 d . . . . .
S5 S 0.0286(3) 0.48114(9) 0.73341(13) 0.0585(5) Uani 1 1 d . . . . .
S6 S -0.2073(3) 0.40987(9) 0.77758(13) 0.0670(7) Uani 1 1 d . . . . .
C1 C 0.0303(8) 0.8322(3) 0.6227(4) 0.0392(15) Uani 1 1 d . . . . .
C2 C -0.0040(9) 0.8921(3) 0.6062(5) 0.0524(19) Uani 1 1 d . . . . .
H2 H -0.098063 0.906557 0.605817 0.063 Uiso 1 1 calc R U . . .
C3 C 0.0990(10) 0.9315(4) 0.5901(6) 0.063(2) Uani 1 1 d . . . . .
H3 H 0.074477 0.972443 0.576220 0.075 Uiso 1 1 calc R U . . .
C4 C 0.2401(11) 0.9101(4) 0.5947(5) 0.062(2) Uani 1 1 d . . . . .
H4 H 0.311105 0.936271 0.582876 0.075 Uiso 1 1 calc R U . . .
C5 C 0.2735(9) 0.8520(4) 0.6159(5) 0.0517(19) Uani 1 1 d . . . . .
H5 H 0.370882 0.838592 0.623236 0.062 Uiso 1 1 calc R U . . .
C6 C 0.1687(8) 0.8110(3) 0.6274(4) 0.0394(16) Uani 1 1 d . . . . .
C7 C 0.0042(9) 0.5569(3) 0.7085(4) 0.0441(17) Uani 1 1 d . . . . .
C8 C -0.1300(9) 0.5743(3) 0.7115(4) 0.0427(16) Uani 1 1 d . . . . .
N9 N -0.2140(7) 0.5284(3) 0.7332(3) 0.0455(14) Uani 1 1 d . . . . .
C10 C -0.3528(9) 0.5380(4) 0.7483(5) 0.054(2) Uani 1 1 d . . . . .
H10A H -0.412637 0.501193 0.731589 0.065 Uiso 1 1 calc R U . . .
H10B H -0.402797 0.571286 0.711156 0.065 Uiso 1 1 calc R U . . .
C11 C -0.3449(11) 0.5532(4) 0.8417(5) 0.060(2) Uani 1 1 d . . . . .
H11A H -0.283542 0.523457 0.879768 0.090 Uiso 1 1 calc R U . . .
H11B H -0.443298 0.552397 0.849574 0.090 Uiso 1 1 calc R U . . .
H11C H -0.302735 0.593443 0.855513 0.090 Uiso 1 1 calc R U . . .
C12 C -0.1419(11) 0.4744(3) 0.7488(4) 0.058(2) Uani 1 1 d . . . . .
N21 N 0.5542(5) 0.2857(2) 0.5712(3) 0.0241(9) Uani 1 1 d . . . . .
C21 C 0.4846(6) 0.2316(3) 0.5206(4) 0.0309(12) Uani 1 1 d . . . . .
H21A H 0.548324 0.218013 0.485126 0.037 Uiso 1 1 calc R U . . .
H21B H 0.390808 0.244463 0.480843 0.037 Uiso 1 1 calc R U . . .
C22 C 0.4549(7) 0.1779(3) 0.5716(4) 0.0332(13) Uani 1 1 d . . . . .
H22A H 0.542175 0.169358 0.619623 0.040 Uiso 1 1 calc R U . . .
H22B H 0.372714 0.187267 0.595958 0.040 Uiso 1 1 calc R U . . .
C23 C 0.4177(9) 0.1233(3) 0.5136(5) 0.0509(18) Uani 1 1 d . . . . .
H23A H 0.335051 0.133509 0.463589 0.061 Uiso 1 1 calc R U . . .
H23B H 0.502496 0.113297 0.491937 0.061 Uiso 1 1 calc R U . . .
C24 C 0.3778(10) 0.0690(4) 0.5569(5) 0.061(2) Uani 1 1 d . . . . .
H24A H 0.462678 0.055800 0.602631 0.092 Uiso 1 1 calc R U . . .
H24B H 0.347032 0.036513 0.514949 0.092 Uiso 1 1 calc R U . . .
H24C H 0.297709 0.079125 0.581691 0.092 Uiso 1 1 calc R U . . .
C25 C 0.7003(6) 0.2694(2) 0.6334(3) 0.0246(11) Uani 1 1 d . . . . .
H25A H 0.747958 0.306840 0.660348 0.030 Uiso 1 1 calc R U . . .
H25B H 0.682087 0.243819 0.679463 0.030 Uiso 1 1 calc R U . . .
C26 C 0.8048(6) 0.2364(3) 0.5931(4) 0.0303(12) Uani 1 1 d . . . . .
H26A H 0.822077 0.261030 0.545803 0.036 Uiso 1 1 calc R U . . .
H26B H 0.760764 0.197742 0.568611 0.036 Uiso 1 1 calc R U . . .
C27 C 0.9501(6) 0.2243(3) 0.6596(4) 0.0316(13) Uani 1 1 d . . . . .
H27A H 0.992622 0.262891 0.685524 0.038 Uiso 1 1 calc R U . . .
H27B H 0.933383 0.198528 0.705871 0.038 Uiso 1 1 calc R U . . .
C28 C 1.0559(7) 0.1934(3) 0.6184(5) 0.0394(15) Uani 1 1 d . . . . .
H28A H 1.013056 0.155521 0.591967 0.059 Uiso 1 1 calc R U . . .
H28B H 1.147228 0.184833 0.662321 0.059 Uiso 1 1 calc R U . . .
H28C H 1.075861 0.219720 0.574433 0.059 Uiso 1 1 calc R U . . .
C29 C 0.5737(6) 0.3325(3) 0.5059(3) 0.0279(12) Uani 1 1 d . . . . .
H29A H 0.637626 0.314944 0.473183 0.034 Uiso 1 1 calc R U . . .
H29B H 0.477212 0.339810 0.464827 0.034 Uiso 1 1 calc R U . . .
C30 C 0.6367(7) 0.3923(3) 0.5415(4) 0.0326(13) Uani 1 1 d . . . . .
H30A H 0.734249 0.386182 0.581949 0.039 Uiso 1 1 calc R U . . .
H30B H 0.572981 0.411245 0.573257 0.039 Uiso 1 1 calc R U . . .
C31 C 0.6495(9) 0.4334(3) 0.4697(5) 0.0484(18) Uani 1 1 d . . . . .
H31A H 0.704166 0.411993 0.434580 0.058 Uiso 1 1 calc R U . . .
H31B H 0.550388 0.441705 0.432351 0.058 Uiso 1 1 calc R U . . .
C32 C 0.7225(9) 0.4910(3) 0.4981(6) 0.054(2) Uani 1 1 d . . . . .
H32A H 0.668650 0.512870 0.532286 0.082 Uiso 1 1 calc R U . . .
H32B H 0.725047 0.515152 0.447887 0.082 Uiso 1 1 calc R U . . .
H32C H 0.822349 0.483402 0.533033 0.082 Uiso 1 1 calc R U . . .
C33 C 0.4577(6) 0.3102(2) 0.6241(4) 0.0252(11) Uani 1 1 d . . . . .
H33A H 0.444486 0.278221 0.663891 0.030 Uiso 1 1 calc R U . . .
H33B H 0.509459 0.344054 0.659332 0.030 Uiso 1 1 calc R U . . .
C34 C 0.3084(6) 0.3321(3) 0.5733(4) 0.0271(11) Uani 1 1 d . . . . .
H34A H 0.319756 0.366757 0.537267 0.033 Uiso 1 1 calc R U . . .
H34B H 0.257733 0.299507 0.534860 0.033 Uiso 1 1 calc R U . . .
C35 C 0.2172(6) 0.3508(3) 0.6316(4) 0.0332(13) Uani 1 1 d . . . . .
H35A H 0.263809 0.385621 0.666657 0.040 Uiso 1 1 calc R U . . .
H35B H 0.213034 0.317199 0.671118 0.040 Uiso 1 1 calc R U . . .
C36 C 0.0634(7) 0.3677(3) 0.5815(5) 0.0411(15) Uani 1 1 d . . . . .
H36A H 0.065970 0.404954 0.549370 0.062 Uiso 1 1 calc R U . . .
H36B H 0.003483 0.373944 0.621234 0.062 Uiso 1 1 calc R U . . .
H36C H 0.021333 0.335241 0.541359 0.062 Uiso 1 1 calc R U . . .

loop_
_atom_site_aniso_label
_atom_site_aniso_U_11
_atom_site_aniso_U_22
_atom_site_aniso_U_33
_atom_site_aniso_U_23
_atom_site_aniso_U_13
_atom_site_aniso_U_12
Au1 0.03592(16) 0.03823(16) 0.01911(15) -0.00125(8) 0.00531(10) 0.00358(9)
S1 0.0303(8) 0.0358(8) 0.0322(8) 0.0023(6) 0.0014(6) -0.0027(6)
S2 0.0369(9) 0.0583(11) 0.0329(8) 0.0001(7) 0.0105(7) 0.0001(8)
S3 0.0439(9) 0.0301(7) 0.0294(8) 0.0024(6) 0.0063(6) -0.0004(6)
S4 0.0590(12) 0.0484(10) 0.0544(11) 0.0016(8) 0.0244(9) 0.0182(9)
S5 0.0923(16) 0.0363(9) 0.0463(11) -0.0032(8) 0.0176(10) 0.0158(10)
S6 0.123(2) 0.0343(10) 0.0395(11) -0.0020(8) 0.0147(11) -0.0110(11)
C1 0.042(4) 0.049(4) 0.023(3) -0.005(3) 0.001(3) -0.010(3)
C2 0.048(4) 0.045(4) 0.063(5) -0.004(3) 0.012(4) -0.013(3)
C3 0.074(6) 0.048(5) 0.063(5) -0.006(4) 0.014(4) -0.022(4)
C4 0.087(7) 0.051(5) 0.055(5) -0.015(4) 0.029(5) -0.031(4)
C5 0.053(5) 0.064(5) 0.041(4) -0.011(3) 0.017(3) -0.019(4)
C6 0.040(4) 0.055(4) 0.024(3) -0.009(3) 0.010(3) -0.014(3)
C7 0.069(5) 0.033(3) 0.024(3) -0.004(2) 0.001(3) 0.015(3)
C8 0.069(5) 0.035(3) 0.019(3) -0.001(2) 0.002(3) -0.003(3)
N9 0.074(4) 0.035(3) 0.027(3) -0.003(2) 0.013(3) -0.008(3)
C10 0.064(5) 0.046(4) 0.045(4) 0.011(3) 0.002(4) -0.019(4)
C11 0.085(6) 0.048(4) 0.053(5) -0.005(4) 0.028(4) 0.000(4)
C12 0.110(7) 0.031(3) 0.023(3) -0.005(3) 0.001(4) -0.002(4)
N21 0.024(2) 0.027(2) 0.021(2) -0.0010(18) 0.0053(18) -0.0006(19)
C21 0.026(3) 0.037(3) 0.025(3) -0.009(2) -0.002(2) -0.001(2)
C22 0.028(3) 0.038(3) 0.031(3) -0.005(2) 0.005(2) -0.004(2)
C23 0.068(5) 0.037(4) 0.041(4) 0.003(3) 0.003(3) -0.010(3)
C24 0.078(6) 0.048(4) 0.045(4) 0.003(3) -0.004(4) -0.019(4)
C25 0.020(3) 0.029(3) 0.020(3) 0.004(2) -0.004(2) 0.000(2)
C26 0.022(3) 0.043(3) 0.023(3) -0.002(2) 0.002(2) 0.001(2)
C27 0.022(3) 0.036(3) 0.033(3) 0.001(2) 0.001(2) -0.003(2)
C28 0.023(3) 0.051(4) 0.042(4) 0.004(3) 0.006(3) 0.006(3)
C29 0.026(3) 0.037(3) 0.021(3) 0.006(2) 0.008(2) 0.002(2)
C30 0.031(3) 0.033(3) 0.033(3) 0.009(2) 0.007(2) 0.000(2)
C31 0.063(5) 0.046(4) 0.040(4) 0.013(3) 0.021(3) -0.005(3)
C32 0.051(5) 0.042(4) 0.073(5) 0.021(4) 0.022(4) 0.000(3)
C33 0.023(3) 0.031(3) 0.023(3) 0.000(2) 0.007(2) -0.003(2)
C34 0.021(3) 0.034(3) 0.024(3) 0.003(2) 0.003(2) 0.007(2)
C35 0.025(3) 0.041(3) 0.032(3) -0.009(3) 0.005(2) -0.002(2)
C36 0.026(3) 0.047(4) 0.050(4) -0.007(3) 0.010(3) 0.002(3)

loop_
_atom_type_symbol
_atom_type_description
_atom_type_scat_dispersion_real
_atom_type_scat_dispersion_imag
_atom_type_scat_source
C C 0.0033 0.0016 'International Tables Vol C Tables 4.2.6.8 and 6.1.1.4'
H H 0.0000 0.0000 'International Tables Vol C Tables 4.2.6.8 and 6.1.1.4'
Au Au -2.0133 8.8022 'International Tables Vol C Tables 4.2.6.8 and 6.1.1.4'
N N 0.0061 0.0033 'International Tables Vol C Tables 4.2.6.8 and 6.1.1.4'
S S 0.1246 0.1234 'International Tables Vol C Tables 4.2.6.8 and 6.1.1.4'

loop_
_geom_angle_atom_site_label_1
_geom_angle_atom_site_label_2
_geom_angle_atom_site_label_3
_geom_angle
_geom_angle_site_symmetry_1
_geom_angle_site_symmetry_3
_geom_angle_publ_flag
S1 Au1 S2 89.84(6) . . ?
S1 Au1 S4 176.64(6) . . ?
S2 Au1 S4 87.12(7) . . ?
S1 Au1 S3 90.34(6) . . ?
S2 Au1 S3 177.30(6) . . ?
S4 Au1 S3 92.76(7) . . ?
C1 S1 Au1 103.1(3) . . ?
C6 S2 Au1 103.2(2) . . ?
C8 S3 Au1 97.4(3) . . ?
C7 S4 Au1 98.5(2) . . ?
C12 S5 C7 92.6(4) . . ?
C2 C1 C6 120.8(7) . . ?
C2 C1 S1 118.2(6) . . ?
C6 C1 S1 121.0(6) . . ?
C1 C2 C3 120.0(8) . . ?
C1 C2 H2 120.0 . . ?
C3 C2 H2 120.0 . . ?
C2 C3 C4 119.3(8) . . ?
C2 C3 H3 120.3 . . ?
C4 C3 H3 120.3 . . ?
C5 C4 C3 119.4(8) . . ?
C5 C4 H4 120.3 . . ?
C3 C4 H4 120.3 . . ?
C4 C5 C6 121.8(8) . . ?
C4 C5 H5 119.1 . . ?
C6 C5 H5 119.1 . . ?
C1 C6 C5 118.3(7) . . ?
C1 C6 S2 122.8(5) . . ?
C5 C6 S2 118.8(6) . . ?
C8 C7 S4 126.8(5) . . ?
C8 C7 S5 109.8(6) . . ?
S4 C7 S5 123.4(5) . . ?
C7 C8 N9 114.4(6) . . ?
C7 C8 S3 124.4(6) . . ?
N9 C8 S3 121.2(6) . . ?
C12 N9 C8 113.0(7) . . ?
C12 N9 C10 122.7(7) . . ?
C8 N9 C10 123.8(6) . . ?
N9 C10 C11 113.9(7) . . ?
N9 C10 H10A 108.8 . . ?
C11 C10 H10A 108.8 . . ?
N9 C10 H10B 108.8 . . ?
C11 C10 H10B 108.8 . . ?
H10A C10 H10B 107.7 . . ?
C10 C11 H11A 109.5 . . ?
C10 C11 H11B 109.5 . . ?
H11A C11 H11B 109.5 . . ?
C10 C11 H11C 109.5 . . ?
H11A C11 H11C 109.5 . . ?
H11B C11 H11C 109.5 . . ?
N9 C12 S6 126.4(7) . . ?
N9 C12 S5 110.1(6) . . ?
S6 C12 S5 123.5(5) . . ?
C21 N21 C33 110.4(4) . . ?
C21 N21 C25 111.1(4) . . ?
C33 N21 C25 107.2(4) . . ?
C21 N21 C29 106.5(4) . . ?
C33 N21 C29 110.7(4) . . ?
C25 N21 C29 111.0(4) . . ?
N21 C21 C22 116.7(5) . . ?
N21 C21 H21A 108.1 . . ?
C22 C21 H21A 108.1 . . ?
N21 C21 H21B 108.1 . . ?
C22 C21 H21B 108.1 . . ?
H21A C21 H21B 107.3 . . ?
C23 C22 C21 109.7(5) . . ?
C23 C22 H22A 109.7 . . ?
C21 C22 H22A 109.7 . . ?
C23 C22 H22B 109.7 . . ?
C21 C22 H22B 109.7 . . ?
H22A C22 H22B 108.2 . . ?
C24 C23 C22 113.6(6) . . ?
C24 C23 H23A 108.8 . . ?
C22 C23 H23A 108.8 . . ?
C24 C23 H23B 108.8 . . ?
C22 C23 H23B 108.8 . . ?
H23A C23 H23B 107.7 . . ?
C23 C24 H24A 109.5 . . ?
C23 C24 H24B 109.5 . . ?
H24A C24 H24B 109.5 . . ?
C23 C24 H24C 109.5 . . ?
H24A C24 H24C 109.5 . . ?
H24B C24 H24C 109.5 . . ?
C26 C25 N21 114.7(4) . . ?
C26 C25 H25A 108.6 . . ?
N21 C25 H25A 108.6 . . ?
C26 C25 H25B 108.6 . . ?
N21 C25 H25B 108.6 . . ?
H25A C25 H25B 107.6 . . ?
C25 C26 C27 110.8(4) . . ?
C25 C26 H26A 109.5 . . ?
C27 C26 H26A 109.5 . . ?
C25 C26 H26B 109.5 . . ?
C27 C26 H26B 109.5 . . ?
H26A C26 H26B 108.1 . . ?
C28 C27 C26 110.6(5) . . ?
C28 C27 H27A 109.5 . . ?
C26 C27 H27A 109.5 . . ?
C28 C27 H27B 109.5 . . ?
C26 C27 H27B 109.5 . . ?
H27A C27 H27B 108.1 . . ?
C27 C28 H28A 109.5 . . ?
C27 C28 H28B 109.5 . . ?
H28A C28 H28B 109.5 . . ?
C27 C28 H28C 109.5 . . ?
H28A C28 H28C 109.5 . . ?
H28B C28 H28C 109.5 . . ?
C30 C29 N21 116.5(5) . . ?
C30 C29 H29A 108.2 . . ?
N21 C29 H29A 108.2 . . ?
C30 C29 H29B 108.2 . . ?
N21 C29 H29B 108.2 . . ?
H29A C29 H29B 107.3 . . ?
C29 C30 C31 110.2(5) . . ?
C29 C30 H30A 109.6 . . ?
C31 C30 H30A 109.6 . . ?
C29 C30 H30B 109.6 . . ?
C31 C30 H30B 109.6 . . ?
H30A C30 H30B 108.1 . . ?
C32 C31 C30 114.5(6) . . ?
C32 C31 H31A 108.6 . . ?
C30 C31 H31A 108.6 . . ?
C32 C31 H31B 108.6 . . ?
C30 C31 H31B 108.6 . . ?
H31A C31 H31B 107.6 . . ?
C31 C32 H32A 109.5 . . ?
C31 C32 H32B 109.5 . . ?
H32A C32 H32B 109.5 . . ?
C31 C32 H32C 109.5 . . ?
H32A C32 H32C 109.5 . . ?
H32B C32 H32C 109.5 . . ?
C34 C33 N21 115.6(5) . . ?
C34 C33 H33A 108.4 . . ?
N21 C33 H33A 108.4 . . ?
C34 C33 H33B 108.4 . . ?
N21 C33 H33B 108.4 . . ?
H33A C33 H33B 107.4 . . ?
C35 C34 C33 111.4(5) . . ?
C35 C34 H34A 109.3 . . ?
C33 C34 H34A 109.3 . . ?
C35 C34 H34B 109.3 . . ?
C33 C34 H34B 109.3 . . ?
H34A C34 H34B 108.0 . . ?
C34 C35 C36 111.8(5) . . ?
C34 C35 H35A 109.3 . . ?
C36 C35 H35A 109.3 . . ?
C34 C35 H35B 109.3 . . ?
C36 C35 H35B 109.3 . . ?
H35A C35 H35B 107.9 . . ?
C35 C36 H36A 109.5 . . ?
C35 C36 H36B 109.5 . . ?
H36A C36 H36B 109.5 . . ?
C35 C36 H36C 109.5 . . ?
H36A C36 H36C 109.5 . . ?
H36B C36 H36C 109.5 . . ?

loop_
_geom_bond_atom_site_label_1
_geom_bond_atom_site_label_2
_geom_bond_distance
_geom_bond_site_symmetry_2
_geom_bond_publ_flag
Au1 S1 2.2988(16) . ?
Au1 S2 2.3004(18) . ?
Au1 S4 2.3172(18) . ?
Au1 S3 2.3378(17) . ?
S1 C1 1.782(7) . ?
S2 C6 1.750(7) . ?
S3 C8 1.765(7) . ?
S4 C7 1.706(9) . ?
S5 C12 1.716(10) . ?
S5 C7 1.731(7) . ?
S6 C12 1.678(8) . ?
C1 C2 1.377(10) . ?
C1 C6 1.382(10) . ?
C2 C3 1.390(11) . ?
C2 H2 0.9500 . ?
C3 C4 1.408(13) . ?
C3 H3 0.9500 . ?
C4 C5 1.349(12) . ?
C4 H4 0.9500 . ?
C5 C6 1.401(10) . ?
C5 H5 0.9500 . ?
C7 C8 1.349(11) . ?
C8 N9 1.399(9) . ?
N9 C12 1.369(10) . ?
N9 C10 1.424(10) . ?
C10 C11 1.532(11) . ?
C10 H10A 0.9900 . ?
C10 H10B 0.9900 . ?
C11 H11A 0.9800 . ?
C11 H11B 0.9800 . ?
C11 H11C 0.9800 . ?
N21 C21 1.502(7) . ?
N21 C33 1.518(7) . ?
N21 C25 1.522(7) . ?
N21 C29 1.529(7) . ?
C21 C22 1.519(9) . ?
C21 H21A 0.9900 . ?
C21 H21B 0.9900 . ?
C22 C23 1.516(9) . ?
C22 H22A 0.9900 . ?
C22 H22B 0.9900 . ?
C23 C24 1.494(10) . ?
C23 H23A 0.9900 . ?
C23 H23B 0.9900 . ?
C24 H24A 0.9800 . ?
C24 H24B 0.9800 . ?
C24 H24C 0.9800 . ?
C25 C26 1.519(8) . ?
C25 H25A 0.9900 . ?
C25 H25B 0.9900 . ?
C26 C27 1.528(8) . ?
C26 H26A 0.9900 . ?
C26 H26B 0.9900 . ?
C27 C28 1.516(9) . ?
C27 H27A 0.9900 . ?
C27 H27B 0.9900 . ?
C28 H28A 0.9800 . ?
C28 H28B 0.9800 . ?
C28 H28C 0.9800 . ?
C29 C30 1.506(8) . ?
C29 H29A 0.9900 . ?
C29 H29B 0.9900 . ?
C30 C31 1.508(8) . ?
C30 H30A 0.9900 . ?
C30 H30B 0.9900 . ?
C31 C32 1.468(11) . ?
C31 H31A 0.9900 . ?
C31 H31B 0.9900 . ?
C32 H32A 0.9800 . ?
C32 H32B 0.9800 . ?
C32 H32C 0.9800 . ?
C33 C34 1.516(7) . ?
C33 H33A 0.9900 . ?
C33 H33B 0.9900 . ?
C34 C35 1.504(8) . ?
C34 H34A 0.9900 . ?
C34 H34B 0.9900 . ?
C35 C36 1.516(9) . ?
C35 H35A 0.9900 . ?
C35 H35B 0.9900 . ?
C36 H36A 0.9800 . ?
C36 H36B 0.9800 . ?
C36 H36C 0.9800 . ?

loop_
_geom_torsion_atom_site_label_1
_geom_torsion_atom_site_label_2
_geom_torsion_atom_site_label_3
_geom_torsion_atom_site_label_4
_geom_torsion
_geom_torsion_site_symmetry_1
_geom_torsion_site_symmetry_2
_geom_torsion_site_symmetry_3
_geom_torsion_site_symmetry_4
_geom_torsion_publ_flag
Au1 S1 C1 C2 -178.9(5) . . . . ?
Au1 S1 C1 C6 0.5(6) . . . . ?
C6 C1 C2 C3 3.0(11) . . . . ?
S1 C1 C2 C3 -177.6(6) . . . . ?
C1 C2 C3 C4 -2.8(12) . . . . ?
C2 C3 C4 C5 -1.1(13) . . . . ?
C3 C4 C5 C6 4.9(12) . . . . ?
C2 C1 C6 C5 0.7(10) . . . . ?
S1 C1 C6 C5 -178.7(5) . . . . ?
C2 C1 C6 S2 178.3(5) . . . . ?
S1 C1 C6 S2 -1.1(8) . . . . ?
C4 C5 C6 C1 -4.7(11) . . . . ?
C4 C5 C6 S2 177.6(6) . . . . ?
Au1 S2 C6 C1 1.0(6) . . . . ?
Au1 S2 C6 C5 178.6(5) . . . . ?
Au1 S4 C7 C8 -2.0(6) . . . . ?
Au1 S4 C7 S5 -178.7(4) . . . . ?
C12 S5 C7 C8 -0.7(5) . . . . ?
C12 S5 C7 S4 176.5(4) . . . . ?
S4 C7 C8 N9 -177.1(5) . . . . ?
S5 C7 C8 N9 0.0(7) . . . . ?
S4 C7 C8 S3 4.3(9) . . . . ?
S5 C7 C8 S3 -178.6(4) . . . . ?
Au1 S3 C8 C7 -3.6(6) . . . . ?
Au1 S3 C8 N9 177.9(5) . . . . ?
C7 C8 N9 C12 1.0(8) . . . . ?
S3 C8 N9 C12 179.7(4) . . . . ?
C7 C8 N9 C10 173.6(6) . . . . ?
S3 C8 N9 C10 -7.8(9) . . . . ?
C12 N9 C10 C11 82.9(8) . . . . ?
C8 N9 C10 C11 -88.9(8) . . . . ?
C8 N9 C12 S6 179.2(5) . . . . ?
C10 N9 C12 S6 6.6(9) . . . . ?
C8 N9 C12 S5 -1.6(7) . . . . ?
C10 N9 C12 S5 -174.2(5) . . . . ?
C7 S5 C12 N9 1.3(5) . . . . ?
C7 S5 C12 S6 -179.4(5) . . . . ?
C33 N21 C21 C22 -60.4(6) . . . . ?
C25 N21 C21 C22 58.5(6) . . . . ?
C29 N21 C21 C22 179.4(5) . . . . ?
N21 C21 C22 C23 -167.2(6) . . . . ?
C21 C22 C23 C24 -176.5(7) . . . . ?
C21 N21 C25 C26 51.7(6) . . . . ?
C33 N21 C25 C26 172.4(5) . . . . ?
C29 N21 C25 C26 -66.6(6) . . . . ?
N21 C25 C26 C27 177.7(5) . . . . ?
C25 C26 C27 C28 -178.0(5) . . . . ?
C21 N21 C29 C30 177.6(5) . . . . ?
C33 N21 C29 C30 57.5(6) . . . . ?
C25 N21 C29 C30 -61.4(6) . . . . ?
N21 C29 C30 C31 179.8(5) . . . . ?
C29 C30 C31 C32 -174.6(6) . . . . ?
C21 N21 C33 C34 -61.7(6) . . . . ?
C25 N21 C33 C34 177.1(5) . . . . ?
C29 N21 C33 C34 56.0(6) . . . . ?
N21 C33 C34 C35 175.4(5) . . . . ?
C33 C34 C35 C36 -175.2(5) . . . . ?
